data_1560039
loop_
_publ_author_name
'L\"ucke, Marcel-Philip'
'Yao, Shenglai'
'Driess, Matthias'

_publ_section_title
;
 Boosting homogeneous chemoselective hydrogenation of olefins mediated by
 a bis(silylenyl)terphenyl-nickel(0) pre-catalyst
;
_journal_issue 8
_journal_name_full 'Chemical Science'
_journal_page_first 2909
_journal_page_last 2915
_journal_paper_doi 10.1039/D0SC06471H
_journal_volume 12
_journal_year 2021
_chemical_formula_sum 'C34 H48 N4 Ni P2'
_chemical_formula_weight 633.41
_space_group_crystal_system triclinic
_space_group_IT_number 2
_space_group_name_Hall '-P 1'
_space_group_name_H-M_alt 'P -1'
_atom_sites_solution_hydrogens mixed
_audit_creation_method 'CrysAlisPro 1.171.38.46 (Rigaku OD, 2015)'
_audit_update_record
;
2020-08-25 deposited with the CCDC.	2021-01-04 downloaded from the CCDC.
;
_cell_angle_alpha 76.412(3)
_cell_angle_beta 80.446(3)
_cell_angle_gamma 88.451(3)
_cell_formula_units_Z 2
_cell_length_a 10.1955(3)
_cell_length_b 10.3773(3)
_cell_length_c 16.0898(6)
_cell_measurement_reflns_used 7617
_cell_measurement_temperature 150(2)
_cell_measurement_theta_max 73.5170
_cell_measurement_theta_min 4.3590
_cell_volume 1631.60(9)
_computing_cell_refinement 'CrysAlisPro 1.171.38.46 (Rigaku OD, 2015)'
_computing_data_collection 'CrysAlisPro 1.171.38.46 (Rigaku OD, 2015)'
_computing_data_reduction 'CrysAlisPro 1.171.38.46 (Rigaku OD, 2015)'
_computing_structure_refinement 'SHELXL-2018/3 (Sheldrick, 2018)'
_computing_structure_solution 'SHELXT 2014/5 (Sheldrick, 2014)'
_diffrn_ambient_temperature 150(2)
_diffrn_measured_fraction_theta_full 0.998
_diffrn_measured_fraction_theta_max 0.998
_diffrn_measurement_device_type 'SuperNova, Single source at offset, Atlas'
_diffrn_measurement_method '\w scans'
_diffrn_radiation_type CuK\a
_diffrn_radiation_wavelength 1.54184
_diffrn_reflns_av_R_equivalents 0.0211
_diffrn_reflns_av_unetI/netI 0.0220
_diffrn_reflns_Laue_measured_fraction_full 0.998
_diffrn_reflns_Laue_measured_fraction_max 0.998
_diffrn_reflns_limit_h_max 12
_diffrn_reflns_limit_h_min -12
_diffrn_reflns_limit_k_max 12
_diffrn_reflns_limit_k_min -12
_diffrn_reflns_limit_l_max 19
_diffrn_reflns_limit_l_min -19
_diffrn_reflns_number 10913
_diffrn_reflns_point_group_measured_fraction_full 0.998
_diffrn_reflns_point_group_measured_fraction_max 0.998
_diffrn_reflns_theta_full 67.499
_diffrn_reflns_theta_max 67.499
_diffrn_reflns_theta_min 2.864
_diffrn_source 'micro-focus sealed X-ray tube'
_exptl_absorpt_coefficient_mu 1.998
_exptl_absorpt_correction_T_max 1.00000
_exptl_absorpt_correction_T_min 0.56070
_exptl_absorpt_correction_type multi-scan
_exptl_absorpt_process_details
;
CrysAlisPro 1.171.38.46 (Rigaku Oxford Diffraction, 2015)
Empirical absorption correction using spherical harmonics,
 implemented in SCALE3 ABSPACK scaling algorithm.
;
_exptl_crystal_colour red
_exptl_crystal_density_diffrn 1.289
_exptl_crystal_description rod
_exptl_crystal_F_000 676
_exptl_crystal_size_max 0.340
_exptl_crystal_size_mid 0.320
_exptl_crystal_size_min 0.190
_refine_diff_density_max 0.311
_refine_diff_density_min -0.417
_refine_diff_density_rms 0.059
_refine_ls_extinction_method none
_refine_ls_goodness_of_fit_ref 1.050
_refine_ls_hydrogen_treatment mixed
_refine_ls_matrix_type full
_refine_ls_number_parameters 390
_refine_ls_number_reflns 5876
_refine_ls_number_restraints 0
_refine_ls_restrained_S_all 1.050
_refine_ls_R_factor_all 0.0348
_refine_ls_R_factor_gt 0.0326
_refine_ls_shift/su_max 0.001
_refine_ls_shift/su_mean 0.000
_refine_ls_structure_factor_coef Fsqd
_refine_ls_weighting_details 'w=1/[\s^2^(Fo^2^)+(0.0499P)^2^+0.7207P] where P=(Fo^2^+2Fc^2^)/3'
_refine_ls_weighting_scheme calc
_refine_ls_wR_factor_gt 0.0856
_refine_ls_wR_factor_ref 0.0870
_reflns_Friedel_coverage 0.000
_reflns_number_gt 5594
_reflns_number_total 5876
_reflns_threshold_expression 'I > 2\s(I)'
_cod_data_source_file d0sc06471h2.cif
_cod_data_source_block 4
_cod_depositor_comments 'Adding full bibliography for 1560037--1560040.cif.'
_cod_database_code 1560039
_shelx_shelxl_version_number 2018/3
_shelx_space_group_comment
;
The symmetry employed for this shelxl refinement is uniquely defined
by the following loop, which should always be used as a source of
symmetry information in preference to the above space-group names.
They are only intended as comments.
;
_oxdiff_exptl_absorpt_empirical_full_min 0.681
_oxdiff_exptl_absorpt_empirical_full_max 1.765
_oxdiff_exptl_absorpt_empirical_details
;
Empirical correction (ABSPACK) includes:
- Absorption correction using spherical harmonics
- Frame scaling
;

loop_
_space_group_symop_operation_xyz
'x, y, z'
'-x, -y, -z'

loop_
_atom_site_label
_atom_site_type_symbol
_atom_site_fract_x
_atom_site_fract_y
_atom_site_fract_z
_atom_site_U_iso_or_equiv
_atom_site_adp_type
_atom_site_occupancy
_atom_site_site_symmetry_order
_atom_site_calc_flag
_atom_site_refinement_flags_posn
_atom_site_refinement_flags_adp
_atom_site_refinement_flags_occupancy
_atom_site_disorder_assembly
_atom_site_disorder_group
Ni1 Ni 0.62833(2) 0.70280(2) 0.29625(2) 0.01734(9) Uani 1 1 d . . . . .
P1 P 0.81741(4) 0.72990(4) 0.33381(2) 0.01905(10) Uani 1 1 d . . . . .
N1 N 0.93056(14) 0.61207(14) 0.36366(9) 0.0273(3) Uani 1 1 d . . . . .
C1 C 0.44841(15) 0.78124(15) 0.31488(10) 0.0193(3) Uani 1 1 d . . . . .
P2 P 0.58045(4) 0.63006(3) 0.19045(2) 0.01725(10) Uani 1 1 d . . . . .
N2 N 0.93298(13) 0.82223(14) 0.25591(8) 0.0235(3) Uani 1 1 d . . . . .
C2 C 0.52021(15) 0.79307(15) 0.38142(10) 0.0202(3) Uani 1 1 d . . . . .
N3 N 0.49968(14) 0.48177(13) 0.20851(9) 0.0260(3) Uani 1 1 d . . . . .
H5 H 0.381(2) 0.7164(19) 0.3264(12) 0.023(5) Uiso 1 1 d . . . . .
H15 H 0.515(2) 1.081(2) 0.1889(13) 0.029(5) Uiso 1 1 d . . . . .
H18 H 0.5071(19) 0.7303(19) 0.4368(13) 0.024(5) Uiso 1 1 d . . . . .
C3 C 0.59061(15) 0.91458(16) 0.37464(10) 0.0217(3) Uani 1 1 d . . . . .
N4 N 0.69232(14) 0.58691(13) 0.11213(9) 0.0268(3) Uani 1 1 d . . . . .
C4 C 0.57710(16) 1.02272(16) 0.30933(11) 0.0245(3) Uani 1 1 d . . . . .
H4 H 0.611813 1.106519 0.309841 0.029 Uiso 1 1 calc R U . . .
C5 C 0.51068(16) 1.00932(15) 0.24037(10) 0.0234(3) Uani 1 1 d . . . . .
C6 C 0.45627(15) 0.89043(15) 0.23922(10) 0.0196(3) Uani 1 1 d . . . . .
C7 C 0.42347(15) 0.86459(15) 0.15864(10) 0.0196(3) Uani 1 1 d . . . . .
C8 C 0.46688(15) 0.74777(15) 0.13242(10) 0.0196(3) Uani 1 1 d . . . . .
C9 C 0.43314(17) 0.72666(17) 0.05579(11) 0.0270(3) Uani 1 1 d . . . . .
H9 H 0.460285 0.647382 0.038354 0.032 Uiso 1 1 calc R U . . .
C10 C 0.36106(17) 0.81866(18) 0.00477(11) 0.0292(4) Uani 1 1 d . . . . .
H10 H 0.337398 0.801492 -0.046317 0.035 Uiso 1 1 calc R U . . .
C11 C 0.32367(17) 0.93608(17) 0.02878(11) 0.0278(4) Uani 1 1 d . . . . .
H11 H 0.277451 1.001224 -0.007127 0.033 Uiso 1 1 calc R U . . .
C12 C 0.35371(16) 0.95813(16) 0.10493(11) 0.0250(3) Uani 1 1 d . . . . .
H12 H 0.326599 1.038235 0.121255 0.030 Uiso 1 1 calc R U . . .
C13 C 0.69233(16) 0.90704(16) 0.43180(10) 0.0239(3) Uani 1 1 d . . . . .
C14 C 0.79758(16) 0.81700(16) 0.42410(10) 0.0231(3) Uani 1 1 d . . . . .
C15 C 0.89178(18) 0.80621(18) 0.47955(11) 0.0298(4) Uani 1 1 d . . . . .
H15A H 0.962899 0.745755 0.475504 0.036 Uiso 1 1 calc R U . . .
C16 C 0.8825(2) 0.8829(2) 0.54036(11) 0.0377(4) Uani 1 1 d . . . . .
H16 H 0.945987 0.872962 0.578383 0.045 Uiso 1 1 calc R U . . .
C17 C 0.7816(2) 0.9732(2) 0.54586(12) 0.0397(5) Uani 1 1 d . . . . .
H17 H 0.776562 1.026391 0.586948 0.048 Uiso 1 1 calc R U . . .
C18 C 0.68701(19) 0.98653(19) 0.49114(11) 0.0327(4) Uani 1 1 d . . . . .
H18A H 0.618590 1.050037 0.494261 0.039 Uiso 1 1 calc R U . . .
C19 C 0.89445(19) 0.47138(18) 0.39690(12) 0.0349(4) Uani 1 1 d . . . . .
H19 H 0.972276 0.426093 0.421213 0.042 Uiso 1 1 calc R U . . .
C20 C 0.7784(2) 0.4546(2) 0.47125(13) 0.0430(5) Uani 1 1 d . . . . .
H20A H 0.799490 0.499158 0.514892 0.065 Uiso 1 1 calc R U . . .
H20B H 0.762156 0.360046 0.497546 0.065 Uiso 1 1 calc R U . . .
H20C H 0.698732 0.493897 0.449324 0.065 Uiso 1 1 calc R U . . .
C21 C 0.8661(3) 0.4023(2) 0.32786(16) 0.0498(5) Uani 1 1 d . . . . .
H21A H 0.789660 0.443637 0.302732 0.075 Uiso 1 1 calc R U . . .
H21B H 0.846328 0.308297 0.354226 0.075 Uiso 1 1 calc R U . . .
H21C H 0.944222 0.410599 0.282217 0.075 Uiso 1 1 calc R U . . .
C22 C 1.06240(17) 0.6426(2) 0.31060(13) 0.0375(4) Uani 1 1 d . . . . .
H22A H 1.074759 0.596553 0.262533 0.045 Uiso 1 1 calc R U . . .
H22B H 1.133116 0.614429 0.346187 0.045 Uiso 1 1 calc R U . . .
C23 C 1.06708(17) 0.7915(2) 0.27554(12) 0.0354(4) Uani 1 1 d . . . . .
H23A H 1.087235 0.837558 0.319384 0.043 Uiso 1 1 calc R U . . .
H23B H 1.134805 0.817226 0.222669 0.043 Uiso 1 1 calc R U . . .
C24 C 0.90298(17) 0.95772(16) 0.21159(11) 0.0264(3) Uani 1 1 d . . . . .
H24 H 0.804099 0.963546 0.215999 0.032 Uiso 1 1 calc R U . . .
C25 C 0.96113(18) 0.98423(18) 0.11555(11) 0.0300(4) Uani 1 1 d . . . . .
H25A H 1.058411 0.981277 0.108611 0.045 Uiso 1 1 calc R U . . .
H25B H 0.933800 1.071976 0.085927 0.045 Uiso 1 1 calc R U . . .
H25C H 0.928584 0.916490 0.090321 0.045 Uiso 1 1 calc R U . . .
C26 C 0.9477(3) 1.0656(2) 0.25137(13) 0.0466(5) Uani 1 1 d . . . . .
H26A H 0.906747 1.049373 0.312519 0.070 Uiso 1 1 calc R U . . .
H26B H 0.920345 1.152404 0.220229 0.070 Uiso 1 1 calc R U . . .
H26C H 1.044766 1.064392 0.246877 0.070 Uiso 1 1 calc R U . . .
C27 C 0.2899(2) 0.3548(2) 0.26109(15) 0.0465(5) Uani 1 1 d . . . . .
H27A H 0.262838 0.400192 0.206044 0.070 Uiso 1 1 calc R U . . .
H27B H 0.212104 0.341147 0.307199 0.070 Uiso 1 1 calc R U . . .
H27C H 0.328090 0.268783 0.255966 0.070 Uiso 1 1 calc R U . . .
C28 C 0.4445(2) 0.3690(2) 0.36490(13) 0.0465(5) Uani 1 1 d . . . . .
H28A H 0.488454 0.286896 0.356249 0.070 Uiso 1 1 calc R U . . .
H28B H 0.369878 0.347923 0.413029 0.070 Uiso 1 1 calc R U . . .
H28C H 0.508336 0.426856 0.378414 0.070 Uiso 1 1 calc R U . . .
C29 C 0.39333(17) 0.43910(16) 0.28297(11) 0.0268(3) Uani 1 1 d . . . . .
H29 H 0.347593 0.520952 0.294782 0.032 Uiso 1 1 calc R U . . .
C30 C 0.5771(2) 0.38558(18) 0.17177(14) 0.0457(5) Uani 1 1 d . . . . .
H30A H 0.518828 0.329323 0.151098 0.055 Uiso 1 1 calc R U . . .
H30B H 0.623226 0.327837 0.215906 0.055 Uiso 1 1 calc R U . . .
C31 C 0.6754(2) 0.45771(18) 0.09851(14) 0.0393(5) Uani 1 1 d . . . . .
H31A H 0.761146 0.410498 0.096385 0.047 Uiso 1 1 calc R U . . .
H31B H 0.642943 0.464211 0.043008 0.047 Uiso 1 1 calc R U . . .
C32 C 0.8001(2) 0.6935(2) -0.03585(13) 0.0441(5) Uani 1 1 d . . . . .
H32A H 0.818951 0.608827 -0.052176 0.066 Uiso 1 1 calc R U . . .
H32B H 0.868299 0.759141 -0.068542 0.066 Uiso 1 1 calc R U . . .
H32C H 0.712560 0.724547 -0.049050 0.066 Uiso 1 1 calc R U . . .
C33 C 0.80075(17) 0.67475(16) 0.06088(11) 0.0284(4) Uani 1 1 d . . . . .
H33 H 0.785066 0.763490 0.074742 0.034 Uiso 1 1 calc R U . . .
C34 C 0.93495(19) 0.6277(2) 0.08437(14) 0.0402(4) Uani 1 1 d . . . . .
H34A H 0.935071 0.624850 0.145661 0.060 Uiso 1 1 calc R U . . .
H34B H 1.004796 0.688932 0.048466 0.060 Uiso 1 1 calc R U . . .
H34C H 0.951665 0.538774 0.074137 0.060 Uiso 1 1 calc R U . . .

loop_
_atom_site_aniso_label
_atom_site_aniso_U_11
_atom_site_aniso_U_22
_atom_site_aniso_U_33
_atom_site_aniso_U_23
_atom_site_aniso_U_13
_atom_site_aniso_U_12
Ni1 0.01626(14) 0.01813(14) 0.01795(14) -0.00463(10) -0.00347(10) 0.00245(10)
P1 0.01639(19) 0.0228(2) 0.01695(19) -0.00227(14) -0.00356(14) 0.00173(14)
N1 0.0192(7) 0.0313(8) 0.0283(7) 0.0004(6) -0.0063(5) 0.0058(6)
C1 0.0154(7) 0.0207(7) 0.0213(7) -0.0066(6) 0.0006(6) 0.0012(6)
P2 0.01854(19) 0.01481(18) 0.01878(19) -0.00507(14) -0.00291(14) 0.00280(14)
N2 0.0172(6) 0.0293(7) 0.0215(6) -0.0014(5) -0.0023(5) -0.0006(5)
C2 0.0186(7) 0.0224(7) 0.0183(7) -0.0051(6) 0.0015(6) 0.0011(6)
N3 0.0296(7) 0.0162(6) 0.0298(7) -0.0069(5) 0.0044(6) -0.0022(5)
C3 0.0198(7) 0.0251(8) 0.0213(7) -0.0111(6) 0.0013(6) 0.0014(6)
N4 0.0288(7) 0.0188(6) 0.0304(7) -0.0092(5) 0.0070(6) 0.0000(5)
C4 0.0269(8) 0.0199(7) 0.0282(8) -0.0115(6) -0.0011(6) 0.0020(6)
C5 0.0269(8) 0.0177(7) 0.0252(8) -0.0056(6) -0.0034(6) 0.0054(6)
C6 0.0162(7) 0.0191(7) 0.0235(7) -0.0068(6) -0.0019(6) 0.0064(6)
C7 0.0158(7) 0.0202(7) 0.0213(7) -0.0028(6) -0.0020(6) 0.0009(6)
C8 0.0174(7) 0.0201(7) 0.0205(7) -0.0031(6) -0.0030(6) 0.0001(6)
C9 0.0294(9) 0.0276(8) 0.0267(8) -0.0096(7) -0.0083(7) 0.0016(7)
C10 0.0283(9) 0.0378(9) 0.0224(8) -0.0051(7) -0.0098(7) 0.0010(7)
C11 0.0232(8) 0.0308(9) 0.0262(8) 0.0021(7) -0.0082(6) 0.0031(7)
C12 0.0218(8) 0.0219(8) 0.0293(8) -0.0024(6) -0.0047(6) 0.0052(6)
C13 0.0241(8) 0.0281(8) 0.0183(7) -0.0054(6) 0.0013(6) -0.0074(6)
C14 0.0236(8) 0.0274(8) 0.0164(7) -0.0012(6) -0.0027(6) -0.0062(6)
C15 0.0285(9) 0.0361(9) 0.0227(8) 0.0004(7) -0.0072(7) -0.0082(7)
C16 0.0393(10) 0.0513(12) 0.0226(8) -0.0035(8) -0.0095(7) -0.0188(9)
C17 0.0436(11) 0.0535(12) 0.0266(9) -0.0191(8) -0.0013(8) -0.0187(9)
C18 0.0320(9) 0.0396(10) 0.0287(9) -0.0159(8) 0.0021(7) -0.0094(8)
C19 0.0344(10) 0.0287(9) 0.0389(10) 0.0019(7) -0.0138(8) 0.0097(7)
C20 0.0484(12) 0.0386(11) 0.0353(10) 0.0067(8) -0.0081(9) -0.0070(9)
C21 0.0574(14) 0.0365(11) 0.0585(14) -0.0167(10) -0.0115(11) 0.0107(10)
C22 0.0193(8) 0.0525(12) 0.0362(10) -0.0010(8) -0.0069(7) 0.0095(8)
C23 0.0172(8) 0.0515(11) 0.0330(9) 0.0000(8) -0.0046(7) -0.0031(7)
C24 0.0255(8) 0.0262(8) 0.0247(8) -0.0024(6) -0.0006(6) -0.0021(6)
C25 0.0306(9) 0.0328(9) 0.0237(8) -0.0010(7) -0.0038(7) -0.0042(7)
C26 0.0684(15) 0.0367(11) 0.0319(10) -0.0099(8) 0.0052(9) -0.0171(10)
C27 0.0365(11) 0.0507(12) 0.0512(12) -0.0141(10) 0.0017(9) -0.0151(9)
C28 0.0442(12) 0.0604(14) 0.0279(10) -0.0024(9) 0.0023(8) 0.0030(10)
C29 0.0256(8) 0.0210(8) 0.0310(8) -0.0058(6) 0.0030(7) 0.0003(6)
C30 0.0591(13) 0.0214(9) 0.0493(12) -0.0151(8) 0.0231(10) -0.0070(8)
C31 0.0436(11) 0.0253(9) 0.0475(11) -0.0194(8) 0.0134(9) -0.0056(8)
C32 0.0465(12) 0.0424(11) 0.0337(10) 0.0065(8) 0.0000(9) -0.0063(9)
C33 0.0278(9) 0.0220(8) 0.0325(9) -0.0071(7) 0.0048(7) -0.0007(7)
C34 0.0308(10) 0.0479(11) 0.0431(11) -0.0165(9) -0.0013(8) 0.0017(8)

loop_
_atom_type_symbol
_atom_type_description
_atom_type_scat_dispersion_real
_atom_type_scat_dispersion_imag
_atom_type_scat_source
C C 0.0181 0.0091 'International Tables Vol C Tables 4.2.6.8 and 6.1.1.4'
H H 0.0000 0.0000 'International Tables Vol C Tables 4.2.6.8 and 6.1.1.4'
N N 0.0311 0.0180 'International Tables Vol C Tables 4.2.6.8 and 6.1.1.4'
P P 0.2955 0.4335 'International Tables Vol C Tables 4.2.6.8 and 6.1.1.4'
Ni Ni -3.0029 0.5091 'International Tables Vol C Tables 4.2.6.8 and 6.1.1.4'

loop_
_geom_angle_atom_site_label_1
_geom_angle_atom_site_label_2
_geom_angle_atom_site_label_3
_geom_angle
_geom_angle_site_symmetry_1
_geom_angle_site_symmetry_3
_geom_angle_publ_flag
C1 Ni1 C2 41.71(6) . . ?
C1 Ni1 P2 91.17(5) . . ?
C2 Ni1 P2 132.56(5) . . ?
C1 Ni1 P1 135.20(5) . . ?
C2 Ni1 P1 95.86(5) . . ?
P2 Ni1 P1 131.004(18) . . ?
N2 P1 N1 92.01(7) . . ?
N2 P1 C14 104.31(7) . . ?
N1 P1 C14 102.00(7) . . ?
N2 P1 Ni1 116.11(5) . . ?
N1 P1 Ni1 127.71(6) . . ?
C14 P1 Ni1 111.22(5) . . ?
C19 N1 C22 116.69(15) . . ?
C19 N1 P1 122.49(12) . . ?
C22 N1 P1 112.24(11) . . ?
C2 C1 C6 117.98(14) . . ?
C2 C1 Ni1 69.60(8) . . ?
C6 C1 Ni1 101.55(10) . . ?
C2 C1 H5 120.0(11) . . ?
C6 C1 H5 120.0(12) . . ?
Ni1 C1 H5 111.6(12) . . ?
N4 P2 N3 90.03(7) . . ?
N4 P2 C8 105.49(7) . . ?
N3 P2 C8 102.46(7) . . ?
N4 P2 Ni1 125.26(6) . . ?
N3 P2 Ni1 120.88(5) . . ?
C8 P2 Ni1 109.34(5) . . ?
C23 N2 C24 119.46(14) . . ?
C23 N2 P1 110.66(11) . . ?
C24 N2 P1 120.53(11) . . ?
C1 C2 C3 119.82(14) . . ?
C1 C2 Ni1 68.70(8) . . ?
C3 C2 Ni1 105.80(10) . . ?
C1 C2 H18 121.2(12) . . ?
C3 C2 H18 117.5(11) . . ?
Ni1 C2 H18 107.1(11) . . ?
C30 N3 C29 120.27(13) . . ?
C30 N3 P2 113.36(12) . . ?
C29 N3 P2 121.24(11) . . ?
C4 C3 C2 120.02(15) . . ?
C4 C3 C13 123.00(15) . . ?
C2 C3 C13 116.19(14) . . ?
C31 N4 C33 121.21(14) . . ?
C31 N4 P2 115.96(12) . . ?
C33 N4 P2 122.83(11) . . ?
C3 C4 C5 119.77(15) . . ?
C3 C4 H4 120.1 . . ?
C5 C4 H4 120.1 . . ?
C6 C5 C4 121.37(14) . . ?
C6 C5 H15 118.2(12) . . ?
C4 C5 H15 119.8(12) . . ?
C5 C6 C1 119.56(14) . . ?
C5 C6 C7 121.35(14) . . ?
C1 C6 C7 118.48(13) . . ?
C12 C7 C8 118.85(14) . . ?
C12 C7 C6 120.63(14) . . ?
C8 C7 C6 120.46(13) . . ?
C9 C8 C7 118.70(14) . . ?
C9 C8 P2 119.04(12) . . ?
C7 C8 P2 121.99(11) . . ?
C10 C9 C8 121.54(16) . . ?
C10 C9 H9 119.2 . . ?
C8 C9 H9 119.2 . . ?
C9 C10 C11 119.56(15) . . ?
C9 C10 H10 120.2 . . ?
C11 C10 H10 120.2 . . ?
C12 C11 C10 119.94(15) . . ?
C12 C11 H11 120.0 . . ?
C10 C11 H11 120.0 . . ?
C11 C12 C7 121.31(15) . . ?
C11 C12 H12 119.3 . . ?
C7 C12 H12 119.3 . . ?
C18 C13 C14 119.97(16) . . ?
C18 C13 C3 121.98(16) . . ?
C14 C13 C3 118.04(14) . . ?
C15 C14 C13 118.48(15) . . ?
C15 C14 P1 121.82(13) . . ?
C13 C14 P1 119.37(12) . . ?
C16 C15 C14 120.80(18) . . ?
C16 C15 H15A 119.6 . . ?
C14 C15 H15A 119.6 . . ?
C17 C16 C15 120.39(17) . . ?
C17 C16 H16 119.8 . . ?
C15 C16 H16 119.8 . . ?
C16 C17 C18 119.97(17) . . ?
C16 C17 H17 120.0 . . ?
C18 C17 H17 120.0 . . ?
C17 C18 C13 120.31(19) . . ?
C17 C18 H18A 119.8 . . ?
C13 C18 H18A 119.8 . . ?
N1 C19 C20 110.16(16) . . ?
N1 C19 C21 114.04(16) . . ?
C20 C19 C21 111.13(18) . . ?
N1 C19 H19 107.0 . . ?
C20 C19 H19 107.0 . . ?
C21 C19 H19 107.0 . . ?
C19 C20 H20A 109.5 . . ?
C19 C20 H20B 109.5 . . ?
H20A C20 H20B 109.5 . . ?
C19 C20 H20C 109.5 . . ?
H20A C20 H20C 109.5 . . ?
H20B C20 H20C 109.5 . . ?
C19 C21 H21A 109.5 . . ?
C19 C21 H21B 109.5 . . ?
H21A C21 H21B 109.5 . . ?
C19 C21 H21C 109.5 . . ?
H21A C21 H21C 109.5 . . ?
H21B C21 H21C 109.5 . . ?
N1 C22 C23 105.86(15) . . ?
N1 C22 H22A 110.6 . . ?
C23 C22 H22A 110.6 . . ?
N1 C22 H22B 110.6 . . ?
C23 C22 H22B 110.6 . . ?
H22A C22 H22B 108.7 . . ?
N2 C23 C22 103.50(14) . . ?
N2 C23 H23A 111.1 . . ?
C22 C23 H23A 111.1 . . ?
N2 C23 H23B 111.1 . . ?
C22 C23 H23B 111.1 . . ?
H23A C23 H23B 109.0 . . ?
N2 C24 C25 110.39(14) . . ?
N2 C24 C26 114.32(15) . . ?
C25 C24 C26 110.33(14) . . ?
N2 C24 H24 107.1 . . ?
C25 C24 H24 107.1 . . ?
C26 C24 H24 107.1 . . ?
C24 C25 H25A 109.5 . . ?
C24 C25 H25B 109.5 . . ?
H25A C25 H25B 109.5 . . ?
C24 C25 H25C 109.5 . . ?
H25A C25 H25C 109.5 . . ?
H25B C25 H25C 109.5 . . ?
C24 C26 H26A 109.5 . . ?
C24 C26 H26B 109.5 . . ?
H26A C26 H26B 109.5 . . ?
C24 C26 H26C 109.5 . . ?
H26A C26 H26C 109.5 . . ?
H26B C26 H26C 109.5 . . ?
C29 C27 H27A 109.5 . . ?
C29 C27 H27B 109.5 . . ?
H27A C27 H27B 109.5 . . ?
C29 C27 H27C 109.5 . . ?
H27A C27 H27C 109.5 . . ?
H27B C27 H27C 109.5 . . ?
C29 C28 H28A 109.5 . . ?
C29 C28 H28B 109.5 . . ?
H28A C28 H28B 109.5 . . ?
C29 C28 H28C 109.5 . . ?
H28A C28 H28C 109.5 . . ?
H28B C28 H28C 109.5 . . ?
N3 C29 C28 113.18(15) . . ?
N3 C29 C27 110.75(15) . . ?
C28 C29 C27 111.39(17) . . ?
N3 C29 H29 107.1 . . ?
C28 C29 H29 107.1 . . ?
C27 C29 H29 107.1 . . ?
N3 C30 C31 107.86(15) . . ?
N3 C30 H30A 110.1 . . ?
C31 C30 H30A 110.1 . . ?
N3 C30 H30B 110.1 . . ?
C31 C30 H30B 110.1 . . ?
H30A C30 H30B 108.4 . . ?
N4 C31 C30 107.29(15) . . ?
N4 C31 H31A 110.3 . . ?
C30 C31 H31A 110.3 . . ?
N4 C31 H31B 110.3 . . ?
C30 C31 H31B 110.3 . . ?
H31A C31 H31B 108.5 . . ?
C33 C32 H32A 109.5 . . ?
C33 C32 H32B 109.5 . . ?
H32A C32 H32B 109.5 . . ?
C33 C32 H32C 109.5 . . ?
H32A C32 H32C 109.5 . . ?
H32B C32 H32C 109.5 . . ?
N4 C33 C34 112.07(15) . . ?
N4 C33 C32 111.16(15) . . ?
C34 C33 C32 111.39(16) . . ?
N4 C33 H33 107.3 . . ?
C34 C33 H33 107.3 . . ?
C32 C33 H33 107.3 . . ?
C33 C34 H34A 109.5 . . ?
C33 C34 H34B 109.5 . . ?
H34A C34 H34B 109.5 . . ?
C33 C34 H34C 109.5 . . ?
H34A C34 H34C 109.5 . . ?
H34B C34 H34C 109.5 . . ?

loop_
_geom_bond_atom_site_label_1
_geom_bond_atom_site_label_2
_geom_bond_distance
_geom_bond_site_symmetry_2
_geom_bond_publ_flag
Ni1 C1 1.9921(15) . ?
Ni1 C2 2.0041(15) . ?
Ni1 P2 2.1461(4) . ?
Ni1 P1 2.1579(5) . ?
P1 N2 1.6983(13) . ?
P1 N1 1.6996(14) . ?
P1 C14 1.8649(16) . ?
N1 C19 1.466(2) . ?
N1 C22 1.467(2) . ?
C1 C2 1.423(2) . ?
C1 C6 1.448(2) . ?
C1 H5 0.94(2) . ?
P2 N4 1.6881(13) . ?
P2 N3 1.7057(14) . ?
P2 C8 1.8577(15) . ?
N2 C23 1.464(2) . ?
N2 C24 1.469(2) . ?
C2 C3 1.441(2) . ?
C2 H18 0.96(2) . ?
N3 C30 1.431(2) . ?
N3 C29 1.467(2) . ?
C3 C4 1.367(2) . ?
C3 C13 1.485(2) . ?
N4 C31 1.428(2) . ?
N4 C33 1.460(2) . ?
C4 C5 1.427(2) . ?
C4 H4 0.9500 . ?
C5 C6 1.372(2) . ?
C5 H15 0.97(2) . ?
C6 C7 1.475(2) . ?
C7 C12 1.403(2) . ?
C7 C8 1.412(2) . ?
C8 C9 1.399(2) . ?
C9 C10 1.385(2) . ?
C9 H9 0.9500 . ?
C10 C11 1.388(3) . ?
C10 H10 0.9500 . ?
C11 C12 1.381(2) . ?
C11 H11 0.9500 . ?
C12 H12 0.9500 . ?
C13 C18 1.395(2) . ?
C13 C14 1.413(2) . ?
C14 C15 1.401(2) . ?
C15 C16 1.389(3) . ?
C15 H15A 0.9500 . ?
C16 C17 1.379(3) . ?
C16 H16 0.9500 . ?
C17 C18 1.393(3) . ?
C17 H17 0.9500 . ?
C18 H18A 0.9500 . ?
C19 C20 1.518(3) . ?
C19 C21 1.524(3) . ?
C19 H19 1.0000 . ?
C20 H20A 0.9800 . ?
C20 H20B 0.9800 . ?
C20 H20C 0.9800 . ?
C21 H21A 0.9800 . ?
C21 H21B 0.9800 . ?
C21 H21C 0.9800 . ?
C22 C23 1.515(3) . ?
C22 H22A 0.9900 . ?
C22 H22B 0.9900 . ?
C23 H23A 0.9900 . ?
C23 H23B 0.9900 . ?
C24 C25 1.523(2) . ?
C24 C26 1.528(3) . ?
C24 H24 1.0000 . ?
C25 H25A 0.9800 . ?
C25 H25B 0.9800 . ?
C25 H25C 0.9800 . ?
C26 H26A 0.9800 . ?
C26 H26B 0.9800 . ?
C26 H26C 0.9800 . ?
C27 C29 1.523(3) . ?
C27 H27A 0.9800 . ?
C27 H27B 0.9800 . ?
C27 H27C 0.9800 . ?
C28 C29 1.516(3) . ?
C28 H28A 0.9800 . ?
C28 H28B 0.9800 . ?
C28 H28C 0.9800 . ?
C29 H29 1.0000 . ?
C30 C31 1.479(3) . ?
C30 H30A 0.9900 . ?
C30 H30B 0.9900 . ?
C31 H31A 0.9900 . ?
C31 H31B 0.9900 . ?
C32 C33 1.524(3) . ?
C32 H32A 0.9800 . ?
C32 H32B 0.9800 . ?
C32 H32C 0.9800 . ?
C33 C34 1.517(3) . ?
C33 H33 1.0000 . ?
C34 H34A 0.9800 . ?
C34 H34B 0.9800 . ?
C34 H34C 0.9800 . ?
